data_3000612
loop_
_publ_author_name
'Ryohei Akiyoshi'

_journal_name_full 'To be published in Inorganic Chemistry'
_chemical_formula_sum 'C20 H14 Cd S2'
_space_group_name_Hall '-P 1'
_space_group_name_H-M_alt 'P -1'
_cell_angle_alpha 104.124(2)
_cell_angle_beta 92.744(2)
_cell_angle_gamma 92.489(2)
_cell_length_a 3.95780(10)
_cell_length_b 12.2608(4)
_cell_length_c 16.8679(4)
_cell_measurement_temperature 150
_cell_volume 791.59(4)
_diffrn_ambient_temperature 150
_diffrn_radiation_probe x-ray
_diffrn_radiation_type 'Mo K\a'
_diffrn_radiation_wavelength 0.71073
_refine_ls_goodness_of_fit_ref 1.027
_refine_ls_R_factor_all 0.0371
_refine_ls_R_factor_gt 0.0299
_refine_ls_wR_factor_gt 0.0627
_refine_ls_wR_factor_ref 0.0657
_cod_database_code 3000612
_cod_hold_until_date 2026-02-15
_cod_depositor_requested_release_date 2026-02-15

loop_
_atom_site_label
_atom_site_fract_x
_atom_site_fract_y
_atom_site_fract_z
? ? ? ?
